data_4109079
loop_
_publ_author_name
'Yu-Bin Dong'
'Qiang Zhang'
'Li-Li Liu'
'Jian-Ping Ma'
'Bo Tang'
'Ru-Qi Huang'

_publ_section_title
;
 [Cu(C24H22N4O3)].CH2Cl2: A Discrete Breathing Metallamacrocycle Showing
 Selective and Reversible Guest Adsorption with Retention of Single
 Crystallinity
;
_journal_name_full 'Journal of the American Chemical Society'
_journal_page_first 1514
_journal_page_last 1515
_journal_paper_doi 10.1021/ja067384z
_journal_volume 129
_journal_year 2007
_chemical_formula_sum 'C50 H46 Cl6 Cu2 N8 O6'
_chemical_formula_weight 1194.73
_chemical_name_systematic
; 
 ? 
;
_space_group_IT_number 14
_symmetry_cell_setting monoclinic
_symmetry_space_group_name_Hall '-P 2ybc'
_symmetry_space_group_name_H-M 'P 1 21/c 1'
_atom_sites_solution_hydrogens geom
_atom_sites_solution_primary direct
_atom_sites_solution_secondary difmap
_audit_creation_method SHELXL-97
_cell_angle_alpha 90.00
_cell_angle_beta 112.447(5)
_cell_angle_gamma 90.00
_cell_formula_units_Z 2
_cell_length_a 12.955(5)
_cell_length_b 14.405(5)
_cell_length_c 14.804(6)
_cell_measurement_reflns_used 3970
_cell_measurement_temperature 298(2)
_cell_measurement_theta_max 27.679
_cell_measurement_theta_min 2.212
_cell_volume 2553.4(17)
_computing_cell_refinement 'Bruker SMART'
_computing_data_collection 'Bruker SMART'
_computing_data_reduction 'Bruker SAINT'
_computing_molecular_graphics 'Bruker SHELXTL'
_computing_publication_material 'Bruker SHELXTL'
_computing_structure_refinement 'SHELXL-97 (Sheldrick, 1997)'
_computing_structure_solution 'SHELXS-97 (Sheldrick, 1990)'
_diffrn_ambient_temperature 298(2)
_diffrn_measured_fraction_theta_full 0.994
_diffrn_measured_fraction_theta_max 0.994
_diffrn_measurement_device_type 'CCD area detector'
_diffrn_measurement_method 'phi and omega scans'
_diffrn_radiation_monochromator graphite
_diffrn_radiation_source 'fine-focus sealed tube'
_diffrn_radiation_type MoK\a
_diffrn_radiation_wavelength 0.71073
_diffrn_reflns_av_R_equivalents 0.0523
_diffrn_reflns_av_sigmaI/netI 0.0698
_diffrn_reflns_limit_h_max 15
_diffrn_reflns_limit_h_min -15
_diffrn_reflns_limit_k_max 16
_diffrn_reflns_limit_k_min -17
_diffrn_reflns_limit_l_max 17
_diffrn_reflns_limit_l_min -12
_diffrn_reflns_number 12219
_diffrn_reflns_theta_full 25.00
_diffrn_reflns_theta_max 25.00
_diffrn_reflns_theta_min 1.70
_exptl_absorpt_coefficient_mu 1.205
_exptl_absorpt_correction_T_max 0.7946
_exptl_absorpt_correction_T_min 0.5317
_exptl_absorpt_correction_type multi-scan
_exptl_absorpt_process_details sadabs
_exptl_crystal_colour brown
_exptl_crystal_density_diffrn 1.554
_exptl_crystal_description block
_exptl_crystal_F_000 1220
_exptl_crystal_size_max 0.60
_exptl_crystal_size_mid 0.50
_exptl_crystal_size_min 0.20
_refine_diff_density_max 1.369
_refine_diff_density_min -1.108
_refine_diff_density_rms 0.181
_refine_ls_extinction_method none
_refine_ls_goodness_of_fit_ref 1.132
_refine_ls_hydrogen_treatment constr
_refine_ls_matrix_type full
_refine_ls_number_parameters 329
_refine_ls_number_reflns 4471
_refine_ls_number_restraints 0
_refine_ls_restrained_S_all 1.132
_refine_ls_R_factor_all 0.1681
_refine_ls_R_factor_gt 0.1334
_refine_ls_shift/su_max 0.000
_refine_ls_shift/su_mean 0.000
_refine_ls_structure_factor_coef Fsqd
_refine_ls_weighting_details 'calc w=1/[\s^2^(Fo^2^)+(0.1423P)^2^+35.7567P] where P=(Fo^2^+2Fc^2^)/3'
_refine_ls_weighting_scheme calc
_refine_ls_wR_factor_gt 0.3518
_refine_ls_wR_factor_ref 0.3645
_reflns_number_gt 3117
_reflns_number_total 4471
_reflns_threshold_expression >2sigma(I)
_cod_data_source_file ja067384zsi20061209_020453.cif
_cod_data_source_block 3i-i-i-
_cod_original_cell_volume 2553.3(17)
_cod_database_code 4109079

loop_
_symmetry_equiv_pos_as_xyz
'x, y, z'
'-x, y+1/2, -z+1/2'
'-x, -y, -z'
'x, -y-1/2, z-1/2'

loop_
_atom_site_label
_atom_site_type_symbol
_atom_site_fract_x
_atom_site_fract_y
_atom_site_fract_z
_atom_site_U_iso_or_equiv
_atom_site_adp_type
_atom_site_occupancy
_atom_site_symmetry_multiplicity
_atom_site_calc_flag
_atom_site_refinement_flags
Cu1 Cu 0.29770(13) 0.53681(9) 0.44981(10) 0.0413(5) Uani 1 1 d .
N2 N 0.3221(7) 0.4600(7) 0.9337(6) 0.041(2) Uani 1 1 d .
N1 N 0.2218(8) 0.4457(7) 0.9499(7) 0.046(2) Uani 1 1 d .
N4 N 0.3559(8) 0.4270(6) 0.5359(7) 0.039(2) Uani 1 1 d .
N3 N -0.2282(8) 0.3521(6) 0.6319(7) 0.039(2) Uani 1 1 d .
C1 C 0.1469(10) 0.4249(7) 0.8682(8) 0.037(2) Uani 1 1 d .
C2 C 0.0313(10) 0.4052(7) 0.8428(8) 0.040(3) Uani 1 1 d .
C3 C -0.0119(12) 0.4087(9) 0.9169(10) 0.055(3) Uani 1 1 d .
H3 H 0.0345 0.4240 0.9805 0.065 Uiso 1 1 calc R
C4 C -0.1194(11) 0.3901(9) 0.8953(9) 0.050(3) Uani 1 1 d .
H4 H -0.1459 0.3903 0.9454 0.060 Uiso 1 1 calc R
C5 C -0.1931(13) 0.3705(9) 0.8016(9) 0.057(3) Uani 1 1 d .
H5 H -0.2677 0.3585 0.7895 0.068 Uiso 1 1 calc R
C6 C -0.0410(10) 0.3854(8) 0.7491(8) 0.039(3) Uani 1 1 d .
H6 H -0.0136 0.3830 0.6995 0.046 Uiso 1 1 calc R
C7 C 0.2994(8) 0.4463(7) 0.8425(7) 0.032(2) Uani 1 1 d .
C8 C 0.3697(9) 0.4566(7) 0.7887(7) 0.036(2) Uani 1 1 d .
C9 C 0.4802(10) 0.4872(9) 0.8366(8) 0.047(3) Uani 1 1 d .
H9 H 0.5066 0.5031 0.9024 0.057 Uiso 1 1 calc R
C10 C 0.5476(10) 0.4934(9) 0.7866(9) 0.051(3) Uani 1 1 d .
H10 H 0.6210 0.5130 0.8186 0.061 Uiso 1 1 calc R
C11 C 0.5093(10) 0.4712(8) 0.6884(10) 0.048(3) Uani 1 1 d .
H11 H 0.5574 0.4754 0.6553 0.058 Uiso 1 1 calc R
C12 C 0.3989(8) 0.4423(7) 0.6383(8) 0.035(2) Uani 1 1 d .
C13 C 0.3283(9) 0.4346(7) 0.6899(7) 0.033(2) Uani 1 1 d .
H13 H 0.2548 0.4150 0.6584 0.039 Uiso 1 1 calc R
C14 C 0.4086(15) 0.2644(10) 0.5735(11) 0.075(5) Uani 1 1 d .
H14A H 0.4881 0.2725 0.6000 0.113 Uiso 1 1 calc R
H14B H 0.3902 0.2061 0.5397 0.113 Uiso 1 1 calc R
H14C H 0.3815 0.2651 0.6255 0.113 Uiso 1 1 calc R
C15 C 0.3550(11) 0.3419(8) 0.5033(8) 0.048(3) Uani 1 1 d .
C16 C 0.3106(12) 0.3187(8) 0.4053(9) 0.055(3) Uani 1 1 d .
H16 H 0.3193 0.2575 0.3897 0.066 Uiso 1 1 calc R
C17 C 0.2544(11) 0.3773(9) 0.3282(9) 0.050(3) Uani 1 1 d .
C18 C 0.2014(15) 0.3379(11) 0.2287(9) 0.075(5) Uani 1 1 d .
H18A H 0.1222 0.3335 0.2113 0.112 Uiso 1 1 calc R
H18B H 0.2313 0.2772 0.2272 0.112 Uiso 1 1 calc R
H18C H 0.2164 0.3774 0.1829 0.112 Uiso 1 1 calc R
C19 C -0.1557(9) 0.3687(7) 0.7262(8) 0.037(2) Uani 1 1 d .
C20 C -0.1931(17) 0.1897(11) 0.6646(11) 0.088(6) Uani 1 1 d .
H20A H -0.1158 0.2047 0.6998 0.132 Uiso 1 1 calc R
H20B H -0.1987 0.1339 0.6276 0.132 Uiso 1 1 calc R
H20C H -0.2289 0.1807 0.7100 0.132 Uiso 1 1 calc R
C21 C -0.2474(10) 0.2655(8) 0.5985(9) 0.044(3) Uani 1 1 d .
C22 C -0.3200(11) 0.2412(9) 0.5034(10) 0.054(3) Uani 1 1 d .
H22 H -0.3286 0.1783 0.4885 0.065 Uiso 1 1 calc R
C23 C -0.3786(13) 0.3012(9) 0.4316(10) 0.059(4) Uani 1 1 d .
C24 C -0.4451(14) 0.2669(11) 0.3328(12) 0.075(5) Uani 1 1 d .
H24A H -0.5229 0.2782 0.3182 0.112 Uiso 1 1 calc R
H24B H -0.4329 0.2015 0.3296 0.112 Uiso 1 1 calc R
H24C H -0.4230 0.2988 0.2861 0.112 Uiso 1 1 calc R
C25 C 0.025(2) 0.6638(17) 0.5713(15) 0.118(8) Uani 1 1 d .
H25 H 0.0431 0.7196 0.6122 0.141 Uiso 1 1 calc R
Cl1 Cl -0.0344(8) 0.5828(7) 0.6230(7) 0.185(4) Uani 1 1 d .
Cl2 Cl 0.1446(7) 0.6152(7) 0.5776(6) 0.168(3) Uani 1 1 d .
Cl3 Cl -0.0599(7) 0.6934(5) 0.4588(5) 0.163(3) Uani 1 1 d .
O1 O 0.1911(6) 0.4244(5) 0.7957(5) 0.0329(16) Uani 1 1 d .
O2 O -0.3751(10) 0.3887(7) 0.4403(7) 0.082(4) Uani 1 1 d .
O3 O 0.2422(9) 0.4624(6) 0.3368(6) 0.060(3) Uani 1 1 d .

loop_
_atom_site_aniso_label
_atom_site_aniso_U_11
_atom_site_aniso_U_22
_atom_site_aniso_U_33
_atom_site_aniso_U_23
_atom_site_aniso_U_13
_atom_site_aniso_U_12
Cu1 0.0458(9) 0.0338(8) 0.0401(8) -0.0074(6) 0.0115(6) -0.0048(6)
N2 0.012(5) 0.066(6) 0.035(5) -0.004(4) -0.003(4) -0.007(4)
N1 0.027(5) 0.068(7) 0.031(5) -0.008(5) -0.002(4) -0.004(5)
N4 0.042(6) 0.041(5) 0.039(5) -0.001(4) 0.019(4) 0.002(4)
N3 0.040(6) 0.032(5) 0.047(5) -0.004(4) 0.020(5) -0.007(4)
C1 0.042(7) 0.034(5) 0.033(6) -0.003(4) 0.015(5) 0.004(5)
C2 0.047(7) 0.030(6) 0.045(6) -0.001(5) 0.020(5) 0.001(5)
C3 0.067(10) 0.052(8) 0.050(7) -0.010(6) 0.029(7) -0.011(7)
C4 0.045(8) 0.068(8) 0.045(7) 0.001(6) 0.028(6) 0.001(6)
C5 0.078(10) 0.052(8) 0.052(8) 0.001(6) 0.039(7) 0.005(7)
C6 0.044(7) 0.041(6) 0.033(5) -0.009(5) 0.017(5) -0.008(5)
C7 0.022(6) 0.030(5) 0.035(6) 0.001(4) 0.001(4) 0.005(4)
C8 0.033(6) 0.032(5) 0.032(5) -0.001(4) 0.001(5) 0.008(5)
C9 0.045(8) 0.052(7) 0.030(6) -0.006(5) -0.003(5) 0.003(6)
C10 0.025(7) 0.058(8) 0.057(8) -0.008(6) 0.002(6) -0.001(6)
C11 0.023(6) 0.047(7) 0.076(9) -0.006(6) 0.019(6) 0.000(5)
C12 0.019(6) 0.035(6) 0.043(6) -0.006(5) 0.004(5) 0.001(4)
C13 0.025(6) 0.036(6) 0.032(5) -0.003(4) 0.005(4) -0.004(4)
C14 0.105(13) 0.044(8) 0.062(9) 0.000(7) 0.015(9) 0.012(8)
C15 0.060(8) 0.037(6) 0.038(6) -0.008(5) 0.011(6) 0.002(6)
C16 0.076(10) 0.033(6) 0.047(7) -0.008(5) 0.014(7) 0.004(6)
C17 0.053(8) 0.044(7) 0.045(7) -0.021(6) 0.011(6) -0.015(6)
C18 0.105(13) 0.068(9) 0.030(6) -0.007(6) 0.003(7) -0.012(9)
C19 0.035(7) 0.035(6) 0.040(6) -0.001(5) 0.014(5) 0.000(5)
C20 0.125(16) 0.054(9) 0.053(9) 0.002(7) -0.003(9) 0.007(9)
C21 0.033(7) 0.050(7) 0.046(7) -0.004(5) 0.011(5) 0.000(5)
C22 0.049(8) 0.036(6) 0.071(9) -0.014(6) 0.017(7) -0.005(6)
C23 0.068(10) 0.045(8) 0.056(8) -0.018(6) 0.016(7) -0.014(7)
C24 0.063(10) 0.058(9) 0.087(11) -0.019(8) 0.011(9) -0.007(7)
C25 0.120(19) 0.107(16) 0.091(14) 0.001(12) 0.001(13) 0.009(14)
Cl1 0.156(7) 0.209(9) 0.217(9) 0.035(7) 0.102(7) -0.051(7)
Cl2 0.138(6) 0.221(9) 0.167(7) -0.003(7) 0.082(6) 0.037(6)
Cl3 0.197(8) 0.130(5) 0.092(4) -0.002(4) -0.024(4) -0.005(5)
O1 0.026(4) 0.045(4) 0.023(3) 0.001(3) 0.005(3) -0.002(3)
O2 0.097(8) 0.045(5) 0.059(6) -0.018(5) -0.020(6) 0.002(5)
O3 0.086(7) 0.041(5) 0.036(4) -0.003(4) 0.004(4) 0.001(5)

loop_
_atom_type_symbol
_atom_type_description
_atom_type_scat_dispersion_real
_atom_type_scat_dispersion_imag
_atom_type_scat_source
C C 0.0033 0.0016 'International Tables Vol C Tables 4.2.6.8 and 6.1.1.4'
H H 0.0000 0.0000 'International Tables Vol C Tables 4.2.6.8 and 6.1.1.4'
N N 0.0061 0.0033 'International Tables Vol C Tables 4.2.6.8 and 6.1.1.4'
O O 0.0106 0.0060 'International Tables Vol C Tables 4.2.6.8 and 6.1.1.4'
Cu Cu 0.3201 1.2651 'International Tables Vol C Tables 4.2.6.8 and 6.1.1.4'
Cl Cl 0.1484 0.1585 'International Tables Vol C Tables 4.2.6.8 and 6.1.1.4'

loop_
_geom_angle_atom_site_label_1
_geom_angle_atom_site_label_2
_geom_angle_atom_site_label_3
_geom_angle
_geom_angle_site_symmetry_1
_geom_angle_site_symmetry_3
O3 Cu1 O2 170.7(5) . 3_566
O3 Cu1 N4 92.2(4) . .
O2 Cu1 N4 87.3(4) 3_566 .
O3 Cu1 N3 89.3(4) . 3_566
O2 Cu1 N3 92.0(4) 3_566 3_566
N4 Cu1 N3 174.8(4) . 3_566
C7 N2 N1 107.3(8) . .
C1 N1 N2 106.8(9) . .
C15 N4 C12 118.8(9) . .
C15 N4 Cu1 123.9(8) . .
C12 N4 Cu1 117.3(7) . .
C21 N3 C19 119.9(10) . .
C21 N3 Cu1 123.3(8) . 3_566
C19 N3 Cu1 116.8(7) . 3_566
N1 C1 O1 110.3(10) . .
N1 C1 C2 130.1(10) . .
O1 C1 C2 119.6(9) . .
C6 C2 C3 118.2(11) . .
C6 C2 C1 123.3(10) . .
C3 C2 C1 118.5(11) . .
C4 C3 C2 119.7(12) . .
C4 C3 H3 120.2 . .
C2 C3 H3 120.2 . .
C3 C4 C5 122.8(12) . .
C3 C4 H4 118.6 . .
C5 C4 H4 118.6 . .
C19 C5 C4 119.8(13) . .
C19 C5 H5 120.1 . .
C4 C5 H5 120.1 . .
C2 C6 C19 121.8(10) . .
C2 C6 H6 119.1 . .
C19 C6 H6 119.1 . .
N2 C7 O1 110.7(9) . .
N2 C7 C8 129.2(10) . .
O1 C7 C8 120.0(9) . .
C13 C8 C9 120.9(11) . .
C13 C8 C7 119.4(10) . .
C9 C8 C7 119.7(10) . .
C10 C9 C8 119.6(11) . .
C10 C9 H9 120.2 . .
C8 C9 H9 120.2 . .
C9 C10 C11 121.0(12) . .
C9 C10 H10 119.5 . .
C11 C10 H10 119.5 . .
C10 C11 C12 120.7(12) . .
C10 C11 H11 119.7 . .
C12 C11 H11 119.7 . .
C11 C12 C13 118.9(10) . .
C11 C12 N4 121.1(10) . .
C13 C12 N4 119.9(9) . .
C8 C13 C12 119.0(10) . .
C8 C13 H13 120.5 . .
C12 C13 H13 120.5 . .
C15 C14 H14A 109.5 . .
C15 C14 H14B 109.5 . .
H14A C14 H14B 109.5 . .
C15 C14 H14C 109.5 . .
H14A C14 H14C 109.5 . .
H14B C14 H14C 109.5 . .
N4 C15 C16 123.5(11) . .
N4 C15 C14 120.2(11) . .
C16 C15 C14 116.3(11) . .
C17 C16 C15 126.6(11) . .
C17 C16 H16 116.7 . .
C15 C16 H16 116.7 . .
O3 C17 C16 124.3(11) . .
O3 C17 C18 116.6(12) . .
C16 C17 C18 119.1(12) . .
C17 C18 H18A 109.5 . .
C17 C18 H18B 109.5 . .
H18A C18 H18B 109.5 . .
C17 C18 H18C 109.5 . .
H18A C18 H18C 109.5 . .
H18B C18 H18C 109.5 . .
N3 C19 C5 120.8(11) . .
N3 C19 C6 121.5(10) . .
C5 C19 C6 117.7(11) . .
C21 C20 H20A 109.5 . .
C21 C20 H20B 109.5 . .
H20A C20 H20B 109.5 . .
C21 C20 H20C 109.5 . .
H20A C20 H20C 109.5 . .
H20B C20 H20C 109.5 . .
N3 C21 C22 124.3(11) . .
N3 C21 C20 118.7(11) . .
C22 C21 C20 117.0(12) . .
C23 C22 C21 126.0(12) . .
C23 C22 H22 117.0 . .
C21 C22 H22 117.0 . .
O2 C23 C22 124.5(12) . .
O2 C23 C24 114.8(13) . .
C22 C23 C24 120.5(12) . .
C23 C24 H24A 109.5 . .
C23 C24 H24B 109.5 . .
H24A C24 H24B 109.5 . .
C23 C24 H24C 109.5 . .
H24A C24 H24C 109.5 . .
H24B C24 H24C 109.5 . .
Cl3 C25 Cl2 114.3(15) . .
Cl3 C25 Cl1 112.1(14) . .
Cl2 C25 Cl1 104.7(13) . .
Cl3 C25 H25 108.5 . .
Cl2 C25 H25 108.5 . .
Cl1 C25 H25 108.5 . .
C7 O1 C1 104.9(8) . .
C23 O2 Cu1 129.9(9) . 3_566
C17 O3 Cu1 129.0(8) . .

loop_
_geom_bond_atom_site_label_1
_geom_bond_atom_site_label_2
_geom_bond_distance
_geom_bond_site_symmetry_2
Cu1 O3 1.884(8) .
Cu1 O2 1.886(9) 3_566
Cu1 N4 1.990(9) .
Cu1 N3 2.001(9) 3_566
N2 C7 1.283(14) .
N2 N1 1.424(14) .
N1 C1 1.265(14) .
N4 C15 1.315(14) .
N4 C12 1.419(14) .
N3 C21 1.330(15) .
N3 C19 1.373(14) .
N3 Cu1 2.001(9) 3_566
C1 O1 1.396(12) .
C1 C2 1.427(17) .
C2 C6 1.374(15) .
C2 C3 1.409(17) .
C3 C4 1.332(18) .
C3 H3 0.9300 .
C4 C5 1.379(18) .
C4 H4 0.9300 .
C5 C19 1.376(16) .
C5 H5 0.9300 .
C6 C19 1.413(16) .
C6 H6 0.9300 .
C7 O1 1.344(12) .
C7 C8 1.428(16) .
C8 C13 1.389(14) .
C8 C9 1.404(17) .
C9 C10 1.346(18) .
C9 H9 0.9300 .
C10 C11 1.382(18) .
C10 H10 0.9300 .
C11 C12 1.400(16) .
C11 H11 0.9300 .
C12 C13 1.401(15) .
C13 H13 0.9300 .
C14 C15 1.502(18) .
C14 H14A 0.9600 .
C14 H14B 0.9600 .
C14 H14C 0.9600 .
C15 C16 1.383(16) .
C16 C17 1.381(18) .
C16 H16 0.9300 .
C17 O3 1.249(14) .
C17 C18 1.481(16) .
C18 H18A 0.9600 .
C18 H18B 0.9600 .
C18 H18C 0.9600 .
C20 C21 1.455(19) .
C20 H20A 0.9600 .
C20 H20B 0.9600 .
C20 H20C 0.9600 .
C21 C22 1.406(17) .
C22 C23 1.355(19) .
C22 H22 0.9300 .
C23 O2 1.266(16) .
C23 C24 1.471(19) .
C24 H24A 0.9600 .
C24 H24B 0.9600 .
C24 H24C 0.9600 .
C25 Cl3 1.66(2) .
C25 Cl2 1.67(2) .
C25 Cl1 1.73(3) .
C25 H25 0.9800 .
O2 Cu1 1.886(9) 3_566

loop_
_geom_torsion_atom_site_label_1
_geom_torsion_atom_site_label_2
_geom_torsion_atom_site_label_3
_geom_torsion_atom_site_label_4
_geom_torsion
_geom_torsion_site_symmetry_1
_geom_torsion_site_symmetry_4
C7 N2 N1 C1 -0.2(13) . .
O3 Cu1 N4 C15 6.1(11) . .
O2 Cu1 N4 C15 -164.6(11) 3_566 .
N3 Cu1 N4 C15 113(4) 3_566 .
O3 Cu1 N4 C12 -172.8(8) . .
O2 Cu1 N4 C12 16.4(8) 3_566 .
N3 Cu1 N4 C12 -66(4) 3_566 .
N2 N1 C1 O1 -0.1(12) . .
N2 N1 C1 C2 -178.9(11) . .
N1 C1 C2 C6 178.5(12) . .
O1 C1 C2 C6 -0.2(16) . .
N1 C1 C2 C3 0.5(19) . .
O1 C1 C2 C3 -178.2(10) . .
C6 C2 C3 C4 2.2(18) . .
C1 C2 C3 C4 -179.6(12) . .
C2 C3 C4 C5 -3(2) . .
C3 C4 C5 C19 1(2) . .
C3 C2 C6 C19 -0.2(17) . .
C1 C2 C6 C19 -178.2(10) . .
N1 N2 C7 O1 0.4(12) . .
N1 N2 C7 C8 176.5(10) . .
N2 C7 C8 C13 177.8(11) . .
O1 C7 C8 C13 -6.5(14) . .
N2 C7 C8 C9 -1.2(17) . .
O1 C7 C8 C9 174.6(10) . .
C13 C8 C9 C10 -1.4(17) . .
C7 C8 C9 C10 177.5(11) . .
C8 C9 C10 C11 0.8(19) . .
C9 C10 C11 C12 1(2) . .
C10 C11 C12 C13 -1.2(17) . .
C10 C11 C12 N4 174.5(11) . .
C15 N4 C12 C11 96.6(14) . .
Cu1 N4 C12 C11 -84.4(11) . .
C15 N4 C12 C13 -87.8(14) . .
Cu1 N4 C12 C13 91.3(11) . .
C9 C8 C13 C12 0.8(16) . .
C7 C8 C13 C12 -178.2(9) . .
C11 C12 C13 C8 0.6(15) . .
N4 C12 C13 C8 -175.2(9) . .
C12 N4 C15 C16 177.0(12) . .
Cu1 N4 C15 C16 -1.9(19) . .
C12 N4 C15 C14 -5.7(19) . .
Cu1 N4 C15 C14 175.4(11) . .
N4 C15 C16 C17 -5(2) . .
C14 C15 C16 C17 177.8(15) . .
C15 C16 C17 O3 5(2) . .
C15 C16 C17 C18 -173.2(15) . .
C21 N3 C19 C5 -89.2(14) . .
Cu1 N3 C19 C5 92.1(11) 3_566 .
C21 N3 C19 C6 91.5(14) . .
Cu1 N3 C19 C6 -87.2(11) 3_566 .
C4 C5 C19 N3 -178.0(11) . .
C4 C5 C19 C6 1.3(18) . .
C2 C6 C19 N3 177.7(10) . .
C2 C6 C19 C5 -1.5(17) . .
C19 N3 C21 C22 180.0(11) . .
Cu1 N3 C21 C22 -1.4(17) 3_566 .
C19 N3 C21 C20 1.9(18) . .
Cu1 N3 C21 C20 -179.5(12) 3_566 .
N3 C21 C22 C23 2(2) . .
C20 C21 C22 C23 179.7(16) . .
C21 C22 C23 O2 1(3) . .
C21 C22 C23 C24 175.3(14) . .
N2 C7 O1 C1 -0.5(11) . .
C8 C7 O1 C1 -176.9(9) . .
N1 C1 O1 C7 0.3(12) . .
C2 C1 O1 C7 179.3(9) . .
C22 C23 O2 Cu1 -3(3) . 3_566
C24 C23 O2 Cu1 -177.8(11) . 3_566
C16 C17 O3 Cu1 3(2) . .
C18 C17 O3 Cu1 -179.3(11) . .
O2 Cu1 O3 C17 81(3) 3_566 .
N4 Cu1 O3 C17 -6.7(13) . .
N3 Cu1 O3 C17 178.4(13) 3_566 .
